data_2300024
_journal_name_full 'Journal of Applied Crystallography'
_journal_page_first 791
_journal_page_last 797
_journal_paper_doi 10.1107/S0021889804017832
_journal_volume 37
_journal_year 2004
_chemical_formula_sum 'C6 H6 N12 O12'
_chemical_formula_weight 438.23
_chemical_name_common 'gamma-HNIW, gamma-CL20'
_space_group_IT_number 14
_symmetry_cell_setting monoclinic
_symmetry_space_group_name_Hall '-P 2yn'
_symmetry_space_group_name_H-M 'P 1 21/n 1'
_cell_angle_alpha 90.00
_cell_angle_beta 108.5660(10)
_cell_angle_gamma 90.00
_cell_formula_units_Z 4
_cell_length_a 13.0342(3)
_cell_length_b 8.1773(2)
_cell_length_c 14.7465(2)
_cell_measurement_temperature 100.0(10)
_cell_volume 1489.95(5)
_diffrn_ambient_temperature 100.0(10)
_exptl_crystal_density_diffrn 1.954
_refine_ls_R_factor_obs 0.0340
_refine_ls_wR_factor_obs 0.0880
_cod_depositor_comments
;
The following automatic conversions were performed:
'_symmetry_cell_setting' value 'Monoclinic' changed to 'monoclinic'
according to '/home/saulius/struct/CIF-dictionaries/cif_core.dic'
dictionary named 'cif_core.dic' version 2.4.1 from 2010-06-29.

Automatic conversion script
Id: cif_fix_enum 1527 2010-12-29 10:47:43Z saulius 
;
_cod_original_sg_symbol_H-M 'P 21/n'
_cod_database_code 2300024

loop_
_symmetry_equiv_pos_as_xyz
'x, y, z'
'-x+1/2, y+1/2, -z+1/2'
'-x, -y, -z'
'x-1/2, -y-1/2, z-1/2'

loop_
_atom_site_aniso_label
_atom_site_aniso_U_11
_atom_site_aniso_U_22
_atom_site_aniso_U_33
_atom_site_aniso_U_12
_atom_site_aniso_U_13
_atom_site_aniso_U_23
C1 0.0101(6) 0.0116(6) 0.0106(6) 0.0009(5) 0.0042(5) 0.0004(4)
C2 0.0096(6) 0.0113(6) 0.0097(6) 0.0004(4) 0.0041(5) 0.0003(4)
C3 0.0098(6) 0.0096(5) 0.0105(6) -0.0004(4) 0.0036(5) -0.0005(4)
C4 0.0112(6) 0.0114(6) 0.0097(6) 0.0008(5) 0.0046(5) 0.0005(4)
C5 0.0096(6) 0.0112(5) 0.0090(6) 0.0000(4) 0.0027(5) 0.0004(4)
C6 0.0107(6) 0.0098(5) 0.0094(5) -0.0006(4) 0.0030(5) -0.0003(4)
N1 0.0124(6) 0.0121(5) 0.0100(5) 0.0014(4) 0.0051(4) 0.0025(4)
N2 0.0198(6) 0.0112(5) 0.0091(5) -0.0014(4) 0.0048(4) -0.0009(4)
N3 0.0085(5) 0.0126(5) 0.0087(5) -0.0012(4) 0.0006(4) -0.0015(3)
N4 0.0100(5) 0.0198(5) 0.0111(5) -0.0039(4) 0.0025(4) -0.0018(4)
N5 0.0152(6) 0.0062(5) 0.0108(5) 0.0007(4) 0.0041(4) 0.0006(3)
N6 0.0218(6) 0.0093(5) 0.0182(6) 0.0000(4) 0.0061(5) -0.0004(4)
N7 0.0081(5) 0.0142(5) 0.0110(5) -0.0028(4) 0.0037(4) -0.0009(4)
N8 0.0113(6) 0.0241(6) 0.0162(5) -0.0061(5) 0.0047(4) -0.0004(4)
N9 0.0122(6) 0.0104(5) 0.0085(5) -0.0001(4) 0.0039(4) -0.0019(3)
N10 0.0187(6) 0.0101(5) 0.0097(5) -0.0020(4) 0.0060(4) -0.0007(4)
N11 0.0087(5) 0.0118(5) 0.0115(5) -0.0012(4) 0.0040(4) 0.0009(4)
N12 0.0122(6) 0.0188(5) 0.0115(5) -0.0043(4) 0.0054(4) -0.0018(4)
O1 0.0227(6) 0.0203(5) 0.0146(5) 0.0058(4) 0.0035(4) 0.0049(4)
O2 0.0219(6) 0.0175(5) 0.0153(5) -0.0047(4) 0.0108(4) 0.0002(3)
O3 0.0204(6) 0.0190(5) 0.0192(5) -0.0055(4) 0.0020(4) -0.0068(4)
O4 0.0135(5) 0.0284(5) 0.0170(5) 0.0040(4) -0.0017(4) -0.0002(4)
O5 0.0502(8) 0.0119(5) 0.0194(5) -0.0012(5) 0.0069(5) -0.0054(3)
O6 0.0333(6) 0.0126(5) 0.0182(5) 0.0018(4) 0.0075(4) 0.0055(3)
O7 0.0215(6) 0.0515(7) 0.0184(5) -0.0178(5) 0.0108(4) -0.0021(5)
O8 0.0207(6) 0.0345(6) 0.0173(5) -0.0161(5) 0.0037(4) -0.0055(4)
O9 0.0188(5) 0.0173(5) 0.0123(4) -0.0040(4) 0.0021(4) -0.0032(3)
O10 0.0202(6) 0.0209(5) 0.0169(5) 0.0012(4) 0.0105(4) -0.0047(3)
O11 0.0099(5) 0.0273(5) 0.0234(5) -0.0006(4) 0.0054(4) 0.0020(4)
O12 0.0206(6) 0.0141(5) 0.0236(5) -0.0060(4) 0.0096(4) 0.0000(3)

loop_
_atom_site_label
_atom_site_fract_x
_atom_site_fract_y
_atom_site_fract_z
_atom_site_U_iso_or_equiv
_atom_site_thermal_displace_type
_atom_site_calc_flag
_atom_site_refinement_flags
_atom_site_occupancy
_atom_site_disorder_group
_atom_site_type_symbol
C1 1.10727(11) 0.50974(14) 0.32381(8) 0.0105(2) Uani d . 1 . C
C2 0.93592(10) 0.59834(14) 0.32778(8) 0.0100(2) Uani d . 1 . C
C3 1.00962(10) 0.75247(14) 0.33073(8) 0.0099(2) Uani d . 1 . C
C4 1.08423(11) 0.49692(14) 0.21143(8) 0.0104(2) Uani d . 1 . C
C5 0.90035(11) 0.57728(14) 0.15385(9) 0.0100(2) Uani d . 1 . C
C6 0.97135(10) 0.73394(14) 0.15666(8) 0.0100(2) Uani d . 1 . C
N1 1.01135(9) 0.45952(12) 0.34664(7) 0.0111(2) Uani d . 1 . N
N2 1.02541(10) 0.36499(13) 0.42906(7) 0.0133(2) Uani d . 1 . N
N3 1.11940(9) 0.68354(12) 0.34915(7) 0.0105(2) Uani d . 1 . N
N4 1.19704(9) 0.72571(13) 0.43841(7) 0.0138(2) Uani d . 1 . N
N5 0.97493(9) 0.83092(12) 0.23918(7) 0.0107(2) Uani d . 1 . N
N6 0.97257(10) 1.00135(13) 0.23254(8) 0.0165(2) Uani d . 1 . N
N7 0.85735(9) 0.58604(12) 0.23289(7) 0.0110(2) Uani d . 1 . N
N8 0.77013(9) 0.47805(14) 0.22725(8) 0.0171(2) Uani d . 1 . N
N9 0.97526(9) 0.43563(12) 0.16447(7) 0.0102(2) Uani d . 1 . N
N10 0.96331(9) 0.35854(12) 0.07362(7) 0.0125(2) Uani d . 1 . N
N11 1.07558(9) 0.65640(12) 0.16451(7) 0.0105(2) Uani d . 1 . N
N12 1.16654(9) 0.75069(13) 0.17876(7) 0.0138(2) Uani d . 1 . N
O1 1.11202(9) 0.29716(12) 0.46395(7) 0.0198(2) Uani d . 1 . O
O2 0.94622(8) 0.35409(11) 0.45655(6) 0.0171(2) Uani d . 1 . O
O3 1.19055(9) 0.86472(12) 0.46543(7) 0.0206(2) Uani d . 1 . O
O4 1.26541(8) 0.62406(12) 0.47593(7) 0.0212(2) Uani d . 1 . O
O5 0.99071(11) 1.07556(12) 0.30786(7) 0.0282(3) Uani d . 1 . O
O6 0.94865(9) 1.05874(11) 0.15268(7) 0.0215(2) Uani d . 1 . O
O7 0.74863(9) 0.45946(15) 0.30095(7) 0.0294(3) Uani d . 1 . O
O8 0.72269(9) 0.41955(13) 0.14925(7) 0.0247(2) Uani d . 1 . O
O9 0.87133(8) 0.34172(11) 0.02114(6) 0.0168(2) Uani d . 1 . O
O10 1.04581(8) 0.31104(12) 0.05955(6) 0.0182(2) Uani d . 1 . O
O11 1.25407(8) 0.68108(12) 0.20910(7) 0.0202(2) Uani d . 1 . O
O12 1.15173(8) 0.89558(11) 0.15797(7) 0.0188(2) Uani d . 1 . O
H1 1.1707(13) 0.4509(18) 0.3561(10) 0.012(4) Uiso d . 1 . H
H2 0.9008(13) 0.6025(17) 0.3731(11) 0.012(4) Uiso d . 1 . H
H3 1.0112(12) 0.8277(18) 0.3802(11) 0.012(4) Uiso d . 1 . H
H4 1.1377(13) 0.4298(18) 0.1997(10) 0.011(4) Uiso d . 1 . H
H5 0.8460(13) 0.5697(17) 0.0968(10) 0.008(3) Uiso d . 1 . H
H6 0.9426(12) 0.7980(17) 0.1008(10) 0.007(3) Uiso d . 1 . H

loop_
_geom_bond_atom_site_label_1
_geom_bond_atom_site_label_2
_geom_bond_site_symmetry_2
_geom_bond_distance
_geom_bond_publ_flag
C1 N1 . 1.454(2) ?
C1 N3 . 1.4652(15) ?
C1 C4 . 1.591(2) ?
C2 N7 . 1.451(2) ?
C2 N1 . 1.469(2) ?
C2 C3 . 1.577(2) ?
C3 N5 . 1.4318(15) ?
C3 N3 . 1.480(2) ?
C4 N9 . 1.457(2) ?
C4 N11 . 1.4638(15) ?
C5 N7 . 1.447(2) ?
C5 N9 . 1.491(2) ?
C5 C6 . 1.573(2) ?
C6 N5 . 1.4407(14) ?
C6 N11 . 1.470(2) ?
N1 N2 . 1.4024(14) ?
N2 O1 . 1.2153(15) ?
N2 O2 . 1.2264(15) ?
N3 N4 . 1.4239(14) ?
N4 O4 . 1.2154(15) ?
N4 O3 . 1.2164(14) ?
N5 N6 . 1.3968(14) ?
N6 O6 . 1.2126(14) ?
N6 O5 . 1.2208(14) ?
N7 N8 . 1.4210(15) ?
N8 O7 . 1.2151(14) ?
N8 O8 . 1.2170(15) ?
N9 N10 . 1.4434(13) ?
N10 O9 . 1.2101(15) ?
N10 O10 . 1.2217(15) ?
N11 N12 . 1.3732(15) ?
N12 O12 . 1.2236(14) ?
N12 O11 . 1.2251(15) ?

loop_
_cod_related_entry_id
_cod_related_entry_database
_cod_related_entry_code
1 ChemSpider 8064994
